data_1512670
loop_
_publ_author_name
'Di Liu'
'Jialiu Ma'
'Wen Zhou'
'Weijiang He'
'Zijian Guo'

_publ_section_title
;
 Synthesis and photoactivity of a Pt(II) complex based on an
 o-nitrobenzyl-derived ligand
;
_journal_name_full
;
Inorganica Chimica Acta
;
_journal_page_first 198
_journal_page_last 203
_journal_paper_doi 10.1016/j.ica.2012.06.047
_journal_volume 393
_journal_year 2012
_chemical_formula_moiety 'C8 H11 N3 O5 Pt, H2 O'
_chemical_formula_sum 'C8 H13 N3 O6 Pt'
_chemical_formula_weight 442.30
_space_group_IT_number 14
_symmetry_cell_setting monoclinic
_symmetry_space_group_name_Hall '-P 2ybc'
_symmetry_space_group_name_H-M 'P 1 21/c 1'
_atom_sites_solution_hydrogens geom
_atom_sites_solution_primary direct
_atom_sites_solution_secondary difmap
_cell_angle_alpha 90.00
_cell_angle_beta 108.3130(10)
_cell_angle_gamma 90.00
_cell_formula_units_Z 4
_cell_length_a 12.6642(11)
_cell_length_b 7.3361(7)
_cell_length_c 13.6712(12)
_cell_measurement_reflns_used 4398
_cell_measurement_temperature 291(2)
_cell_measurement_theta_max 28.37
_cell_measurement_theta_min 3.06
_cell_volume 1205.81(19)
_computing_structure_refinement 'SHELXL-97 (Sheldrick, 1997)'
_computing_structure_solution 'SHELXS-97 (Sheldrick, 1990)'
_diffrn_ambient_temperature 291(2)
_diffrn_measured_fraction_theta_full 0.997
_diffrn_measured_fraction_theta_max 0.997
_diffrn_measurement_device_type 'CCD area detector'
_diffrn_measurement_method 'phi and omega scans'
_diffrn_radiation_monochromator graphite
_diffrn_radiation_source 'fine-focus sealed tube'
_diffrn_radiation_type MoK\a
_diffrn_radiation_wavelength 0.71073
_diffrn_reflns_av_R_equivalents 0.0361
_diffrn_reflns_av_sigmaI/netI 0.0441
_diffrn_reflns_limit_h_max 15
_diffrn_reflns_limit_h_min -15
_diffrn_reflns_limit_k_max 9
_diffrn_reflns_limit_k_min -8
_diffrn_reflns_limit_l_max 12
_diffrn_reflns_limit_l_min -16
_diffrn_reflns_number 6263
_diffrn_reflns_theta_full 26.00
_diffrn_reflns_theta_max 26.00
_diffrn_reflns_theta_min 3.06
_exptl_absorpt_coefficient_mu 11.662
_exptl_absorpt_correction_T_max 0.1835
_exptl_absorpt_correction_T_min 0.1387
_exptl_absorpt_correction_type multi-scan
_exptl_absorpt_process_details sadabs
_exptl_crystal_density_diffrn 2.436
_exptl_crystal_density_method 'not measured'
_exptl_crystal_F_000 832
_exptl_crystal_size_max 0.28
_exptl_crystal_size_mid 0.24
_exptl_crystal_size_min 0.22
_refine_diff_density_max 1.575
_refine_diff_density_min -1.218
_refine_diff_density_rms 0.205
_refine_ls_extinction_method none
_refine_ls_goodness_of_fit_ref 1.005
_refine_ls_hydrogen_treatment constr
_refine_ls_matrix_type full
_refine_ls_number_parameters 165
_refine_ls_number_reflns 2353
_refine_ls_number_restraints 0
_refine_ls_restrained_S_all 1.005
_refine_ls_R_factor_all 0.0496
_refine_ls_R_factor_gt 0.0308
_refine_ls_shift/su_max 0.000
_refine_ls_shift/su_mean 0.000
_refine_ls_structure_factor_coef Fsqd
_refine_ls_weighting_details 'calc w=1/[\s^2^(Fo^2^)+(0.05P)^2^+0.99P] where P=(Fo^2^+2Fc^2^)/3'
_refine_ls_weighting_scheme calc
_refine_ls_wR_factor_gt 0.0751
_refine_ls_wR_factor_ref 0.0835
_reflns_number_gt 1714
_reflns_number_total 2353
_reflns_threshold_expression >2sigma(I)
_cod_data_source_file ICA-2012-393-198-203.cif
_cod_data_source_block 2110107a_0m
_cod_original_sg_symbol_H-M P2(1)/c
_cod_database_code 1512670

loop_
_symmetry_equiv_pos_as_xyz
'x, y, z'
'-x, y+1/2, -z+1/2'
'-x, -y, -z'
'x, -y-1/2, z-1/2'

loop_
_atom_site_label
_atom_site_type_symbol
_atom_site_fract_x
_atom_site_fract_y
_atom_site_fract_z
_atom_site_U_iso_or_equiv
_atom_site_adp_type
_atom_site_occupancy
_atom_site_symmetry_multiplicity
_atom_site_calc_flag
_atom_site_refinement_flags
C1 C 0.8147(6) 0.3602(13) 1.0414(6) 0.0247(16) Uani 1 1 d .
C2 C 0.8907(8) 0.4140(16) 1.1344(7) 0.039(2) Uani 1 1 d .
H2 H 0.8641 0.4661 1.1841 0.047 Uiso 1 1 calc R
C3 C 1.0039(8) 0.3931(17) 1.1560(8) 0.047(3) Uani 1 1 d .
H3 H 1.0520 0.4398 1.2170 0.056 Uiso 1 1 calc R
C4 C 1.0470(8) 0.3031(17) 1.0875(11) 0.051(3) Uani 1 1 d .
H4 H 1.1231 0.2824 1.1045 0.062 Uiso 1 1 calc R
C5 C 0.9786(10) 0.2467(16) 0.9975(10) 0.048(3) Uani 1 1 d .
H5 H 1.0067 0.1872 0.9510 0.057 Uiso 1 1 calc R
C6 C 0.8632(9) 0.2772(14) 0.9726(7) 0.034(2) Uani 1 1 d .
C7 C 0.6933(6) 0.3605(12) 1.0229(5) 0.0203(16) Uani 1 1 d .
H7 H 0.6812 0.3836 1.0892 0.024 Uiso 1 1 calc R
C8 C 0.6332(7) 0.5149(11) 0.9475(6) 0.0225(17) Uani 1 1 d .
N1 N 0.4758(5) -0.0697(9) 0.8720(5) 0.0215(14) Uani 1 1 d .
H1A H 0.5359 -0.1248 0.9134 0.032 Uiso 1 1 calc R
H1B H 0.4631 -0.1091 0.8078 0.032 Uiso 1 1 calc R
H1C H 0.4174 -0.0952 0.8926 0.032 Uiso 1 1 calc R
N2 N 0.3498(7) 0.2439(12) 0.7704(6) 0.036(2) Uani 1 1 d .
H2A H 0.2969 0.2054 0.7956 0.054 Uiso 1 1 calc R
H2B H 0.3462 0.1810 0.7138 0.054 Uiso 1 1 calc R
H2C H 0.3400 0.3618 0.7551 0.054 Uiso 1 1 calc R
N3 N 0.7926(7) 0.2187(12) 0.8718(6) 0.0318(17) Uani 1 1 d .
O1 O 0.6481(4) 0.1854(10) 0.9883(5) 0.0300(14) Uani 1 1 d .
O2 O 0.5353(5) 0.4800(9) 0.8817(5) 0.0317(14) Uani 1 1 d .
O3 O 0.6743(5) 0.6636(10) 0.9545(5) 0.0357(15) Uani 1 1 d .
O4 O 0.7269(6) 0.3314(12) 0.8187(5) 0.0430(19) Uani 1 1 d .
O5 O 0.8000(7) 0.0667(12) 0.8416(6) 0.054(2) Uani 1 1 d .
O1W O 0.7929(5) 0.9025(11) 0.1077(5) 0.0427(17) Uani 1 1 d .
H1X H 0.7558 0.8267 0.0630 0.051 Uiso 1 1 d R
H1Y H 0.7624 1.0069 0.0954 0.051 Uiso 1 1 d R
Pt1 Pt 0.50112(3) 0.20591(4) 0.87724(2) 0.01912(12) Uani 1 1 d .

loop_
_atom_site_aniso_label
_atom_site_aniso_U_11
_atom_site_aniso_U_22
_atom_site_aniso_U_33
_atom_site_aniso_U_23
_atom_site_aniso_U_13
_atom_site_aniso_U_12
C1 0.021(4) 0.033(4) 0.020(4) 0.002(3) 0.006(3) 0.002(3)
C2 0.036(5) 0.063(7) 0.013(4) 0.004(4) -0.001(3) -0.003(5)
C3 0.030(5) 0.061(7) 0.036(5) -0.004(5) -0.008(4) -0.010(5)
C4 0.019(5) 0.050(7) 0.084(9) 0.011(6) 0.016(5) -0.006(4)
C5 0.030(6) 0.068(9) 0.051(7) 0.015(5) 0.020(6) 0.015(4)
C6 0.039(6) 0.041(5) 0.019(4) 0.006(4) 0.004(4) -0.001(4)
C7 0.016(3) 0.039(5) 0.007(3) -0.004(3) 0.005(3) -0.001(3)
C8 0.024(4) 0.027(4) 0.022(4) 0.002(3) 0.015(3) 0.009(3)
N1 0.022(3) 0.028(4) 0.013(3) -0.005(3) 0.002(3) -0.001(3)
N2 0.021(4) 0.065(7) 0.015(4) 0.003(3) -0.002(3) 0.009(3)
N3 0.036(5) 0.035(4) 0.027(4) -0.005(3) 0.014(3) -0.004(3)
O1 0.011(3) 0.045(4) 0.038(3) 0.006(3) 0.013(2) 0.003(3)
O2 0.025(3) 0.038(4) 0.026(3) -0.005(3) 0.000(3) -0.003(3)
O3 0.044(4) 0.042(4) 0.026(3) 0.002(3) 0.017(3) 0.001(3)
O4 0.037(4) 0.076(6) 0.016(3) 0.002(3) 0.008(3) 0.005(4)
O5 0.056(5) 0.059(5) 0.041(4) -0.017(4) 0.009(4) 0.002(4)
O1W 0.030(3) 0.058(5) 0.032(4) 0.004(3) -0.002(3) -0.004(3)
Pt1 0.01547(16) 0.03231(19) 0.01206(16) 0.00001(14) 0.00788(11) -0.00112(14)

loop_
_atom_type_symbol
_atom_type_description
_atom_type_scat_dispersion_real
_atom_type_scat_dispersion_imag
_atom_type_scat_source
C C 0.0033 0.0016 'International Tables Vol C Tables 4.2.6.8 and 6.1.1.4'
H H 0.0000 0.0000 'International Tables Vol C Tables 4.2.6.8 and 6.1.1.4'
N N 0.0061 0.0033 'International Tables Vol C Tables 4.2.6.8 and 6.1.1.4'
O O 0.0106 0.0060 'International Tables Vol C Tables 4.2.6.8 and 6.1.1.4'
Pt Pt -1.7033 8.3905 'International Tables Vol C Tables 4.2.6.8 and 6.1.1.4'

loop_
_geom_angle_atom_site_label_1
_geom_angle_atom_site_label_2
_geom_angle_atom_site_label_3
_geom_angle
C2 C1 C6 114.2(8)
C2 C1 C7 122.7(8)
C6 C1 C7 122.2(8)
C3 C2 C1 122.7(10)
C3 C2 H2 118.7
C1 C2 H2 118.7
C2 C3 C4 120.7(9)
C2 C3 H3 119.7
C4 C3 H3 119.7
C5 C4 C3 119.5(10)
C5 C4 H4 120.3
C3 C4 H4 120.3
C4 C5 C6 119.9(11)
C4 C5 H5 120.0
C6 C5 H5 120.0
C5 C6 C1 122.8(9)
C5 C6 N3 117.7(10)
C1 C6 N3 119.5(9)
O1 C7 C1 110.1(7)
O1 C7 C8 111.9(6)
C1 C7 C8 112.3(7)
O1 C7 H7 107.4
C1 C7 H7 107.4
C8 C7 H7 107.4
O3 C8 O2 121.8(8)
O3 C8 C7 119.8(7)
O2 C8 C7 118.2(7)
Pt1 N1 H1A 109.5
Pt1 N1 H1B 109.5
H1A N1 H1B 109.5
Pt1 N1 H1C 109.5
H1A N1 H1C 109.5
H1B N1 H1C 109.5
Pt1 N2 H2A 109.5
Pt1 N2 H2B 109.5
H2A N2 H2B 109.5
Pt1 N2 H2C 109.5
H2A N2 H2C 109.5
H2B N2 H2C 109.5
O5 N3 O4 122.0(9)
O5 N3 C6 120.6(9)
O4 N3 C6 117.5(8)
C7 O1 Pt1 111.4(5)
C8 O2 Pt1 111.0(5)
H1X O1W H1Y 109.5
O1 Pt1 N2 175.6(3)
O1 Pt1 N1 92.9(3)
N2 Pt1 N1 90.5(3)
O1 Pt1 O2 85.1(3)
N2 Pt1 O2 91.7(3)
N1 Pt1 O2 176.7(2)

loop_
_geom_bond_atom_site_label_1
_geom_bond_atom_site_label_2
_geom_bond_distance
C1 C2 1.389(12)
C1 C6 1.413(13)
C1 C7 1.477(10)
C2 C3 1.378(13)
C2 H2 0.9300
C3 C4 1.391(17)
C3 H3 0.9300
C4 C5 1.328(18)
C4 H4 0.9300
C5 C6 1.410(15)
C5 H5 0.9300
C6 N3 1.452(13)
C7 O1 1.425(11)
C7 C8 1.560(11)
C7 H7 0.9800
C8 O3 1.199(11)
C8 O2 1.307(10)
N1 Pt1 2.045(7)
N1 H1A 0.8900
N1 H1B 0.8900
N1 H1C 0.8900
N2 Pt1 2.030(8)
N2 H2A 0.8900
N2 H2B 0.8900
N2 H2C 0.8900
N3 O5 1.203(11)
N3 O4 1.234(11)
O1 Pt1 2.005(6)
O2 Pt1 2.054(7)
O1W H1X 0.8500
O1W H1Y 0.8500

loop_
_geom_torsion_atom_site_label_1
_geom_torsion_atom_site_label_2
_geom_torsion_atom_site_label_3
_geom_torsion_atom_site_label_4
_geom_torsion
C6 C1 C2 C3 2.0(15)
C7 C1 C2 C3 172.0(10)
C1 C2 C3 C4 -5.1(18)
C2 C3 C4 C5 4.2(18)
C3 C4 C5 C6 -0.5(18)
C4 C5 C6 C1 -2.6(17)
C4 C5 C6 N3 177.8(10)
C2 C1 C6 C5 1.8(15)
C7 C1 C6 C5 -168.3(9)
C2 C1 C6 N3 -178.6(9)
C7 C1 C6 N3 11.3(14)
C2 C1 C7 O1 -126.0(9)
C6 C1 C7 O1 43.2(11)
C2 C1 C7 C8 108.5(9)
C6 C1 C7 C8 -82.2(11)
O1 C7 C8 O3 -165.6(7)
C1 C7 C8 O3 -41.2(10)
O1 C7 C8 O2 18.2(9)
C1 C7 C8 O2 142.7(7)
C5 C6 N3 O5 50.3(14)
C1 C6 N3 O5 -129.3(11)
C5 C6 N3 O4 -128.5(10)
C1 C6 N3 O4 51.9(13)
C1 C7 O1 Pt1 -140.3(5)
C8 C7 O1 Pt1 -14.7(7)
O3 C8 O2 Pt1 172.2(6)
C7 C8 O2 Pt1 -11.7(8)
C7 O1 Pt1 N1 -175.1(5)
C7 O1 Pt1 O2 7.5(5)
C8 O2 Pt1 O1 2.5(5)
C8 O2 Pt1 N2 179.5(6)
